data_9004924
loop_
_publ_author_name
'Locock, A. J.'
'Kinman, W. S.'
'Burns, P. C.'

_publ_section_title
;
 The structure and composition of uranospathite,
 Al1-xVacancyx[(UO2)(PO4)]2(H2O)20+3xF1-3x, x = 0 - 0.33,
 a non-centrosymmetric flourine-bearing mineral of the autunite group,
 and of a related synthetic lower hydrate,
 Al0.67Vacancy0.33[(UO2)(PO4)]2(H2O)15.5
 Sample: AlUP
;
_journal_name_full 'The Canadian Mineralogist'
_journal_page_first 989
_journal_page_last 1003
_journal_paper_doi 10.2113/gscanmin.43.3.989
_journal_volume 43
_journal_year 2005
_chemical_formula_structural Al0.67[(UO2)(PO4)]2(H2O)15.5
_chemical_formula_sum 'Al0.67 O27.5 P2 U2'
_space_group_IT_number 2
_symmetry_space_group_name_Hall '-P 1'
_symmetry_space_group_name_H-M 'P -1'
_cell_angle_alpha 78.418
_cell_angle_beta 89.676
_cell_angle_gamma 81.863
_cell_length_a 7.0020
_cell_length_b 13.7120
_cell_length_c 14.0243
_cell_formula_units_Z 2
_cell_volume 1305.437
_database_code_amcsd 0006022
_exptl_crystal_density_diffrn 2.534
_cod_original_formula_sum 'Al.67 U2 P2 O27.5'
_cod_database_code 9004924
_amcsd_formula_title Al0.67[(UO2)(PO4)]2(H2O)15.5

loop_
_space_group_symop_operation_xyz
x,y,z
-x,-y,-z

loop_
_atom_site_aniso_label
_atom_site_aniso_U_11
_atom_site_aniso_U_22
_atom_site_aniso_U_33
_atom_site_aniso_U_12
_atom_site_aniso_U_13
_atom_site_aniso_U_23
U1 0.01200 0.02800 0.00900 -0.00400 0.00400 -0.00700
U2 0.01000 0.01600 0.01100 -0.00100 -0.00100 -0.00200
P1 0.01200 0.04200 0.00800 -0.00500 0.00100 -0.00900
P2 0.01200 0.01600 0.01200 -0.00100 0.00200 -0.00200

loop_
_atom_site_label
_atom_site_fract_x
_atom_site_fract_y
_atom_site_fract_z
_atom_site_occupancy
_atom_site_U_iso_or_equiv
Al1 -0.48630 -0.00950 0.25040 0.67000 0.04100
U1 0.23360 0.56390 0.36220 1.00000 0.01600
U2 -0.23280 0.43670 0.13790 1.00000 0.01300
P1 -0.24940 0.49930 0.37340 1.00000 0.02000
P2 0.24860 0.50140 0.12300 1.00000 0.01400
O1 -0.19310 0.43360 0.47450 1.00000 0.02700
O2 0.21000 0.57210 0.02280 1.00000 0.01500
O3 0.09810 0.42500 0.15500 1.00000 0.02600
O4 -0.43800 0.56810 0.37360 1.00000 0.03400
O5 0.26800 0.56060 0.20100 1.00000 0.02300
O6 0.44500 0.43390 0.12180 1.00000 0.01200
O7 -0.24840 0.42290 0.30310 1.00000 0.01700
O8 -0.08990 0.56230 0.35060 1.00000 0.01800
O9 0.27700 0.43060 0.38630 1.00000 0.02700
O10 -0.26320 0.57060 0.11060 1.00000 0.02400
O11 0.19780 0.69400 0.34200 1.00000 0.03000
O12 -0.19590 0.30030 0.16890 1.00000 0.02100
O13 0.42290 0.25050 0.05990 1.00000 0.02300
O14 -0.04210 0.75240 0.03270 1.00000 0.04600
O15 0.05550 0.24920 0.47750 1.00000 0.04400
O16 -0.22500 0.73280 0.22420 1.00000 0.09100
O17 0.21960 0.24560 0.29360 1.00000 0.02600
O18 0.39760 0.75290 0.11970 1.00000 0.05000
O19 -0.41700 0.23370 0.37810 1.00000 0.05300
O20 -0.02330 0.08370 0.10490 1.00000 0.04700
O21 0.38700 0.26100 0.55720 1.00000 0.09100
O22 -0.00500 0.05210 0.51080 0.50000 0.03700
O23 -0.35200 0.08430 0.16980 1.00000 0.09600
O24 -0.51500 -0.05110 0.12660 1.00000 0.09600
O25 -0.23900 -0.08680 0.24750 1.00000 0.09600
O26 -0.40400 0.04980 0.35760 1.00000 0.09600
O27 -0.58700 -0.11660 0.32780 1.00000 0.09600
O28 -0.72800 0.07270 0.22800 1.00000 0.09600

loop_
_cod_related_entry_id
_cod_related_entry_database
_cod_related_entry_code
1 AMCSD 0006022
